data_7217157
loop_
_publ_author_name
'Yang, Dan'
'Zhou, Hu'
'Yuan, Ai-Hua'
'Li, Yi-Zhi'

_publ_section_title
;
 Sandwich-like octacyanometalate-based cadmium assemblies with the
 4,4&#x2032;-dipyridyl sulfide ligand
;
_journal_issue 36
_journal_name_full CrystEngComm
_journal_page_first 8344
_journal_paper_doi 10.1039/C4CE00965G
_journal_volume 16
_journal_year 2014
_chemical_formula_moiety 'C70 H50 Cd3 N28 O2 S5 W2, 3(H2 O)'
_chemical_formula_sum 'C70 H56 Cd3 N28 O5 S5 W2'
_chemical_formula_weight 2234.63
_chemical_name_systematic
; 
 ? 
;
_space_group_IT_number 14
_symmetry_cell_setting monoclinic
_symmetry_space_group_name_Hall '-P 2ybc'
_symmetry_space_group_name_H-M 'P 1 21/c 1'
_atom_sites_solution_hydrogens geom
_atom_sites_solution_primary direct
_atom_sites_solution_secondary difmap
_audit_creation_method SHELXL-97
_cell_angle_alpha 90.00
_cell_angle_beta 103.9361(12)
_cell_angle_gamma 90.00
_cell_formula_units_Z 4
_cell_length_a 38.0659(11)
_cell_length_b 11.9553(12)
_cell_length_c 18.9714(10)
_cell_measurement_reflns_used 9855
_cell_measurement_temperature 340(2)
_cell_measurement_theta_max 27.49
_cell_measurement_theta_min 2.44
_cell_volume 8379.5(10)
_computing_cell_refinement SMART
_computing_data_collection 'SMART (Bruker, 2000)'
_computing_data_reduction 'SAINT (Bruker, 2000)'
_computing_molecular_graphics SHELXTL
_computing_publication_material SHELXTL
_computing_structure_refinement SHELXTL
_computing_structure_solution 'SHELXTL (Bruker, 2000)'
_diffrn_ambient_temperature 340(2)
_diffrn_measured_fraction_theta_full 0.992
_diffrn_measured_fraction_theta_max 0.992
_diffrn_measurement_device_type 'Bruker Smart Aepex CCD'
_diffrn_measurement_method 'phi and omega scans'
_diffrn_radiation_monochromator graphite
_diffrn_radiation_source 'sealed tube'
_diffrn_radiation_type MoK\a
_diffrn_radiation_wavelength 0.71073
_diffrn_reflns_av_R_equivalents 0.0242
_diffrn_reflns_av_sigmaI/netI 0.0541
_diffrn_reflns_limit_h_max 46
_diffrn_reflns_limit_h_min -46
_diffrn_reflns_limit_k_max 14
_diffrn_reflns_limit_k_min -14
_diffrn_reflns_limit_l_max 22
_diffrn_reflns_limit_l_min -23
_diffrn_reflns_number 59039
_diffrn_reflns_theta_full 26.00
_diffrn_reflns_theta_max 26.00
_diffrn_reflns_theta_min 1.10
_exptl_absorpt_coefficient_mu 3.673
_exptl_absorpt_correction_T_max 0.4987
_exptl_absorpt_correction_T_min 0.4485
_exptl_absorpt_correction_type multi-scan
_exptl_absorpt_process_details 'SADABS; Bruker, 2000'
_exptl_crystal_colour pale-yellow
_exptl_crystal_density_diffrn 1.771
_exptl_crystal_density_method 'not measured'
_exptl_crystal_description rod
_exptl_crystal_F_000 4336
_exptl_crystal_size_max 0.26
_exptl_crystal_size_mid 0.11
_exptl_crystal_size_min 0.09
_refine_diff_density_max 0.792
_refine_diff_density_min -0.753
_refine_diff_density_rms 0.169
_refine_ls_extinction_method none
_refine_ls_goodness_of_fit_ref 1.017
_refine_ls_hydrogen_treatment constr
_refine_ls_matrix_type full
_refine_ls_number_parameters 1020
_refine_ls_number_reflns 16359
_refine_ls_number_restraints 0
_refine_ls_restrained_S_all 1.017
_refine_ls_R_factor_all 0.0452
_refine_ls_R_factor_gt 0.0409
_refine_ls_shift/su_max 0.000
_refine_ls_shift/su_mean 0.000
_refine_ls_structure_factor_coef Fsqd
_refine_ls_weighting_details 'calc w=1/[\s^2^(Fo^2^)+(0.052P)^2^+1.22P] where P=(Fo^2^+2Fc^2^)/3'
_refine_ls_weighting_scheme calc
_refine_ls_wR_factor_gt 0.1001
_refine_ls_wR_factor_ref 0.1004
_reflns_number_gt 11331
_reflns_number_total 16359
_reflns_threshold_expression >2sigma(I)
_cod_data_source_file c4ce00965g2.cif
_cod_data_source_block 1'(yd0842)
_cod_depositor_comments
;
The following automatic conversions were performed:

'_symmetry_cell_setting' value 'Monoclinic' changed to 'monoclinic'
according to
/usr/data/users/saulius/crontab/automatic-downloads/rss-feeds/RSC/lib/dictionaries/cif_core.dic
dictionary named 'cif_core.dic' version 2.4.2 from 2011-04-26.

Automatic conversion script
Id: cif_fix_values 2281 2013-09-26 08:29:07Z andrius 

 Adding full bibliography for 7217156--7217159.cif.
;
_cod_original_sg_symbol_H-M P2(1)/c
_cod_database_code 7217157

loop_
_symmetry_equiv_pos_as_xyz
'x, y, z'
'-x, y+1/2, -z+1/2'
'-x, -y, -z'
'x, -y-1/2, z-1/2'

loop_
_atom_site_label
_atom_site_type_symbol
_atom_site_fract_x
_atom_site_fract_y
_atom_site_fract_z
_atom_site_U_iso_or_equiv
_atom_site_adp_type
_atom_site_occupancy
_atom_site_symmetry_multiplicity
_atom_site_calc_flag
_atom_site_refinement_flags
C1 C 0.61441(17) 0.2651(6) 0.2786(4) 0.0429(17) Uani 1 1 d .
C2 C 0.67104(18) 0.3754(5) 0.2732(4) 0.0440(17) Uani 1 1 d .
C3 C 0.65792(16) 0.5721(6) 0.2448(4) 0.0449(18) Uani 1 1 d .
C4 C 0.62313(19) 0.4379(6) 0.3527(4) 0.0477(18) Uani 1 1 d .
C5 C 0.58701(16) 0.5716(5) 0.2673(4) 0.0410(16) Uani 1 1 d .
C6 C 0.59328(18) 0.5248(6) 0.1372(4) 0.0421(16) Uani 1 1 d .
C7 C 0.55879(16) 0.3850(5) 0.2114(3) 0.0346(15) Uani 1 1 d .
C8 C 0.62538(17) 0.3445(5) 0.1476(3) 0.0402(16) Uani 1 1 d .
C9 C 0.83461(17) 0.1448(5) 0.2688(3) 0.0378(15) Uani 1 1 d .
C10 C 0.88000(15) 0.2352(5) 0.2026(3) 0.0314(14) Uani 1 1 d .
C11 C 0.89412(16) 0.0718(5) 0.3504(3) 0.0330(14) Uani 1 1 d .
C12 C 0.93513(16) 0.1093(5) 0.2530(3) 0.0344(14) Uani 1 1 d .
C13 C 0.91088(16) -0.0847(5) 0.2539(3) 0.0320(14) Uani 1 1 d .
C14 C 0.89723(18) 0.0362(5) 0.1371(4) 0.0448(17) Uani 1 1 d .
C15 C 0.84207(16) -0.0731(5) 0.2481(4) 0.0398(16) Uani 1 1 d .
C16 C 0.83020(16) 0.0670(5) 0.1416(4) 0.0380(15) Uani 1 1 d .
C17 C 0.71607(18) 0.1506(5) 0.1082(4) 0.0431(17) Uani 1 1 d .
C18 C 0.69921(16) 0.1322(5) 0.0318(3) 0.0426(17) Uani 1 1 d .
H18A H 0.6744 0.1558 0.0216 0.064 Uiso 1 1 calc R
H18B H 0.7003 0.0541 0.0207 0.064 Uiso 1 1 calc R
H18C H 0.7118 0.1745 0.0026 0.064 Uiso 1 1 calc R
C19 C 0.8117(2) 0.3229(6) 0.4330(4) 0.0496(18) Uani 1 1 d .
C20 C 0.84942(17) 0.3027(5) 0.4726(4) 0.0506(19) Uani 1 1 d .
H20A H 0.8653 0.3189 0.4415 0.076 Uiso 1 1 calc R
H20B H 0.8522 0.2259 0.4876 0.076 Uiso 1 1 calc R
H20C H 0.8554 0.3503 0.5146 0.076 Uiso 1 1 calc R
C21 C 0.50660(16) 0.0568(5) 0.1734(3) 0.0337(15) Uani 1 1 d .
H21 H 0.4954 0.0255 0.2072 0.040 Uiso 1 1 calc R
C22 C 0.48638(18) 0.0968(5) 0.1120(3) 0.0384(16) Uani 1 1 d .
H22 H 0.4613 0.0900 0.1011 0.046 Uiso 1 1 calc R
C23 C 0.50359(16) 0.1493(5) 0.0639(3) 0.0354(15) Uani 1 1 d .
C24 C 0.54012(16) 0.1510(5) 0.0735(3) 0.0392(16) Uani 1 1 d .
H24 H 0.5512 0.1817 0.0393 0.047 Uiso 1 1 calc R
C25 C 0.55995(16) 0.1035(5) 0.1383(3) 0.0395(16) Uani 1 1 d .
H25 H 0.5851 0.1013 0.1473 0.047 Uiso 1 1 calc R
C26 C 0.53093(17) 0.3111(5) -0.1560(4) 0.0455(17) Uani 1 1 d .
H26 H 0.5346 0.2856 -0.2001 0.055 Uiso 1 1 calc R
C27 C 0.50824(17) 0.2446(5) -0.1217(4) 0.0471(18) Uani 1 1 d .
H27 H 0.4974 0.1792 -0.1429 0.057 Uiso 1 1 calc R
C28 C 0.50326(17) 0.2821(6) -0.0560(3) 0.0432(17) Uani 1 1 d .
C29 C 0.52099(18) 0.3769(5) -0.0272(4) 0.0457(17) Uani 1 1 d .
H29 H 0.5193 0.4012 0.0184 0.055 Uiso 1 1 calc R
C30 C 0.54164(16) 0.4379(5) -0.0654(3) 0.0374(15) Uani 1 1 d .
H30 H 0.5522 0.5043 -0.0452 0.045 Uiso 1 1 calc R
C31 C 0.65270(17) -0.0443(5) 0.2342(4) 0.0402(16) Uani 1 1 d .
H31 H 0.6628 0.0032 0.2726 0.048 Uiso 1 1 calc R
C32 C 0.67367(18) -0.0780(5) 0.1874(4) 0.0464(18) Uani 1 1 d .
H32 H 0.6976 -0.0551 0.1950 0.056 Uiso 1 1 calc R
C33 C 0.65858(16) -0.1448(5) 0.1305(3) 0.0342(14) Uani 1 1 d .
C34 C 0.62229(16) -0.1812(5) 0.1245(3) 0.0368(15) Uani 1 1 d .
H34 H 0.6120 -0.2331 0.0890 0.044 Uiso 1 1 calc R
C35 C 0.60261(17) -0.1414(5) 0.1695(3) 0.0359(15) Uani 1 1 d .
H35 H 0.5781 -0.1584 0.1607 0.043 Uiso 1 1 calc R
C36 C 0.63213(17) -0.4476(5) -0.0335(4) 0.0412(16) Uani 1 1 d .
H36 H 0.6252 -0.5190 -0.0227 0.049 Uiso 1 1 calc R
C37 C 0.65125(17) -0.3782(5) 0.0237(4) 0.0441(17) Uani 1 1 d .
H37 H 0.6577 -0.4034 0.0714 0.053 Uiso 1 1 calc R
C38 C 0.66016(16) -0.2677(5) 0.0047(3) 0.0377(15) Uani 1 1 d .
C39 C 0.65253(17) -0.2365(5) -0.0641(3) 0.0417(16) Uani 1 1 d .
H39 H 0.6593 -0.1661 -0.0771 0.050 Uiso 1 1 calc R
C40 C 0.63329(17) -0.3147(5) -0.1193(4) 0.0426(16) Uani 1 1 d .
H40 H 0.6276 -0.2941 -0.1680 0.051 Uiso 1 1 calc R
C41 C 0.74521(17) 0.4994(5) 0.2057(4) 0.0413(16) Uani 1 1 d .
H41 H 0.7335 0.5136 0.2425 0.050 Uiso 1 1 calc R
C42 C 0.74428(18) 0.5768(5) 0.1526(4) 0.0442(18) Uani 1 1 d .
H42 H 0.7330 0.6450 0.1555 0.053 Uiso 1 1 calc R
C43 C 0.75977(18) 0.5572(5) 0.0935(4) 0.0440(17) Uani 1 1 d .
C44 C 0.77990(17) 0.4605(5) 0.0960(3) 0.0418(17) Uani 1 1 d .
H44 H 0.7931 0.4475 0.0614 0.050 Uiso 1 1 calc R
C45 C 0.78029(16) 0.3804(5) 0.1525(3) 0.0350(15) Uani 1 1 d .
H45 H 0.7925 0.3128 0.1532 0.042 Uiso 1 1 calc R
C46 C 0.72201(17) 0.3862(6) -0.1084(4) 0.0459(17) Uani 1 1 d .
H46 H 0.7078 0.3229 -0.1080 0.055 Uiso 1 1 calc R
C47 C 0.72466(18) 0.4650(5) -0.0554(3) 0.0422(16) Uani 1 1 d .
H47 H 0.7113 0.4560 -0.0208 0.051 Uiso 1 1 calc R
C48 C 0.74741(18) 0.5611(5) -0.0516(4) 0.0456(17) Uani 1 1 d .
C49 C 0.76422(17) 0.5716(5) -0.1094(4) 0.0444(17) Uani 1 1 d .
H49 H 0.7791 0.6329 -0.1108 0.053 Uiso 1 1 calc R
C50 C 0.75917(18) 0.4926(5) -0.1646(4) 0.0412(16) Uani 1 1 d .
H50 H 0.7693 0.5053 -0.2038 0.049 Uiso 1 1 calc R
C51 C 0.85003(17) 0.5456(5) 0.2815(4) 0.0439(17) Uani 1 1 d .
H51 H 0.8373 0.5161 0.2374 0.053 Uiso 1 1 calc R
C52 C 0.83052(17) 0.5773(5) 0.3300(4) 0.0438(18) Uani 1 1 d .
H52 H 0.8057 0.5642 0.3195 0.053 Uiso 1 1 calc R
C53 C 0.84654(16) 0.6260(5) 0.3910(3) 0.0365(15) Uani 1 1 d .
C54 C 0.88503(17) 0.6341(5) 0.4065(3) 0.0429(17) Uani 1 1 d .
H54 H 0.8974 0.6621 0.4513 0.052 Uiso 1 1 calc R
C55 C 0.90492(16) 0.6012(5) 0.3560(3) 0.0369(15) Uani 1 1 d .
H55 H 0.9298 0.6116 0.3658 0.044 Uiso 1 1 calc R
C56 C 0.88327(17) 0.9181(5) 0.5475(3) 0.0406(17) Uani 1 1 d .
H56 H 0.8955 0.9789 0.5342 0.049 Uiso 1 1 calc R
C57 C 0.86408(16) 0.8483(5) 0.4959(3) 0.0403(16) Uani 1 1 d .
H57 H 0.8619 0.8642 0.4470 0.048 Uiso 1 1 calc R
C58 C 0.84762(16) 0.7531(5) 0.5154(3) 0.0360(15) Uani 1 1 d .
C59 C 0.84947(18) 0.7353(5) 0.5872(3) 0.0461(17) Uani 1 1 d .
H59 H 0.8378 0.6741 0.6016 0.055 Uiso 1 1 calc R
C60 C 0.86855(18) 0.8074(6) 0.6377(4) 0.0514(19) Uani 1 1 d .
H60 H 0.8707 0.7939 0.6869 0.062 Uiso 1 1 calc R
C61 C 0.94390(17) 0.3404(5) 0.3551(3) 0.0366(15) Uani 1 1 d .
H61 H 0.9189 0.3316 0.3428 0.044 Uiso 1 1 calc R
C62 C 0.96318(16) 0.2875(5) 0.4166(3) 0.0409(16) Uani 1 1 d .
H62 H 0.9519 0.2444 0.4456 0.049 Uiso 1 1 calc R
C63 C 1.00082(15) 0.3020(5) 0.4332(3) 0.0332(14) Uani 1 1 d .
C64 C 1.01642(16) 0.3651(5) 0.3888(3) 0.0407(16) Uani 1 1 d .
H64 H 1.0413 0.3757 0.3995 0.049 Uiso 1 1 calc R
C65 C 0.99440(18) 0.4119(5) 0.3285(4) 0.0399(16) Uani 1 1 d .
H65 H 1.0051 0.4521 0.2973 0.048 Uiso 1 1 calc R
C66 C 0.98433(16) 0.0218(5) 0.6195(3) 0.0387(15) Uani 1 1 d .
H66 H 0.9882 -0.0519 0.6350 0.046 Uiso 1 1 calc R
C67 C 1.00691(17) 0.0719(5) 0.5774(3) 0.0363(15) Uani 1 1 d .
H67 H 1.0244 0.0290 0.5633 0.044 Uiso 1 1 calc R
C68 C 1.00281(16) 0.1837(5) 0.5575(3) 0.0365(15) Uani 1 1 d .
C69 C 0.97579(16) 0.2433(5) 0.5798(3) 0.0334(14) Uani 1 1 d .
H69 H 0.9727 0.3187 0.5676 0.040 Uiso 1 1 calc R
C70 C 0.95373(17) 0.1959(5) 0.6187(3) 0.0400(16) Uani 1 1 d .
H70 H 0.9365 0.2401 0.6328 0.048 Uiso 1 1 calc R
Cd1 Cd 0.581864(12) 0.00410(3) 0.30096(2) 0.03271(11) Uani 1 1 d .
Cd2 Cd 0.751558(11) 0.25607(4) 0.27689(2) 0.03512(12) Uani 1 1 d .
Cd3 Cd 0.920908(12) 0.49183(3) 0.21084(2) 0.03185(11) Uani 1 1 d .
N1 N 0.61263(14) 0.1761(4) 0.2947(3) 0.0421(13) Uani 1 1 d .
N2 N 0.69899(14) 0.3362(4) 0.2890(3) 0.0394(13) Uani 1 1 d .
N3 N 0.67474(15) 0.6385(4) 0.2385(3) 0.0414(13) Uani 1 1 d .
N4 N 0.63103(15) 0.4532(4) 0.4155(3) 0.0444(14) Uani 1 1 d .
N5 N 0.57032(14) 0.6503(4) 0.2793(3) 0.0378(13) Uani 1 1 d .
N6 N 0.57793(15) 0.5736(4) 0.0886(3) 0.0448(14) Uani 1 1 d .
N7 N 0.52923(14) 0.3641(5) 0.1988(3) 0.0431(14) Uani 1 1 d .
N8 N 0.63392(14) 0.3001(4) 0.0992(3) 0.0485(15) Uani 1 1 d .
N9 N 0.80909(13) 0.1889(4) 0.2795(3) 0.0379(13) Uani 1 1 d .
N10 N 0.88221(14) 0.3299(4) 0.1933(3) 0.0396(13) Uani 1 1 d .
N11 N 0.90380(14) 0.0755(4) 0.4111(3) 0.0430(14) Uani 1 1 d .
N12 N 0.96508(13) 0.1360(4) 0.2625(3) 0.0392(13) Uani 1 1 d .
N13 N 0.92854(13) -0.1636(4) 0.2651(3) 0.0415(13) Uani 1 1 d .
N14 N 0.90638(14) 0.0212(5) 0.0816(3) 0.0453(14) Uani 1 1 d .
N15 N 0.82649(15) -0.1434(5) 0.2711(3) 0.0547(16) Uani 1 1 d .
N16 N 0.80556(15) 0.0771(4) 0.0933(3) 0.0525(16) Uani 1 1 d .
N17 N 0.72848(14) 0.1718(4) 0.1660(3) 0.0455(14) Uani 1 1 d .
N18 N 0.78368(15) 0.3369(5) 0.3919(3) 0.0437(14) Uani 1 1 d .
N19 N 0.54359(13) 0.0603(4) 0.1885(3) 0.0363(12) Uani 1 1 d .
N20 N 0.54699(14) 0.4053(4) -0.1300(3) 0.0349(12) Uani 1 1 d .
N21 N 0.61766(13) -0.0788(4) 0.2258(3) 0.0402(14) Uani 1 1 d .
N22 N 0.62408(14) -0.4141(4) -0.1002(3) 0.0389(13) Uani 1 1 d .
N23 N 0.76264(14) 0.4045(4) 0.2050(3) 0.0394(13) Uani 1 1 d .
N24 N 0.74038(14) 0.3997(4) -0.1632(3) 0.0407(13) Uani 1 1 d .
N25 N 0.88652(13) 0.5538(4) 0.2927(3) 0.0357(12) Uani 1 1 d .
N26 N 0.88451(15) 0.8993(4) 0.6165(3) 0.0391(13) Uani 1 1 d .
N27 N 0.95854(14) 0.4035(4) 0.3117(3) 0.0360(12) Uani 1 1 d .
N28 N 0.95633(15) 0.0847(4) 0.6373(3) 0.0423(14) Uani 1 1 d .
O1W O 0.54543(11) -0.1460(3) 0.3028(2) 0.0415(11) Uani 1 1 d .
H1WB H 0.5239 -0.1237 0.3024 0.062 Uiso 1 1 d R
H1WC H 0.5450 -0.1862 0.2659 0.062 Uiso 1 1 d R
O2W O 0.96016(10) 0.6436(3) 0.2389(2) 0.0397(11) Uani 1 1 d .
H2WB H 0.9555 0.6782 0.2747 0.060 Uiso 1 1 d R
H2WC H 0.9822 0.6210 0.2495 0.060 Uiso 1 1 d R
S1 S 0.47332(5) 0.20927(15) -0.01341(10) 0.0469(5) Uani 1 1 d .
S2 S 0.68706(5) -0.18125(14) 0.07171(9) 0.0430(4) Uani 1 1 d .
S3 S 0.75571(4) 0.64905(15) 0.02264(10) 0.0462(4) Uani 1 1 d .
S4 S 0.81985(5) 0.66317(14) 0.45175(9) 0.0442(4) Uani 1 1 d .
S5 S 1.03155(4) 0.23409(14) 0.50519(9) 0.0432(4) Uani 1 1 d .
W1 W 0.616017(6) 0.43396(2) 0.238064(15) 0.03109(8) Uani 1 1 d .
W2 W 0.878083(6) 0.063651(19) 0.232141(14) 0.02928(7) Uani 1 1 d .
O3W O 0.75103(11) 0.4970(3) 0.4388(2) 0.0448(11) Uani 1 1 d .
H3X H 0.7636 0.4528 0.4697 0.054 Uiso 1 1 d R
H3Y H 0.7636 0.5172 0.4092 0.054 Uiso 1 1 d R
O4W O 0.74324(11) 0.7566(3) 0.2508(2) 0.0464(12) Uani 1 1 d .
H4X H 0.7610 0.8022 0.2615 0.056 Uiso 1 1 d R
H4Y H 0.7231 0.7918 0.2447 0.056 Uiso 1 1 d R
O5W O 0.75036(11) 0.8583(4) 0.0207(2) 0.0464(12) Uani 1 1 d .
H5X H 0.7688 0.8283 0.0095 0.056 Uiso 1 1 d R
H5Y H 0.7358 0.8823 -0.0173 0.056 Uiso 1 1 d R

loop_
_atom_site_aniso_label
_atom_site_aniso_U_11
_atom_site_aniso_U_22
_atom_site_aniso_U_33
_atom_site_aniso_U_23
_atom_site_aniso_U_13
_atom_site_aniso_U_12
C1 0.041(4) 0.037(4) 0.054(4) 0.021(3) 0.019(3) 0.017(3)
C2 0.040(4) 0.038(4) 0.059(5) 0.010(3) 0.022(4) 0.011(3)
C3 0.021(3) 0.048(5) 0.059(5) 0.020(4) -0.003(3) -0.002(3)
C4 0.052(4) 0.053(5) 0.044(5) 0.010(4) 0.022(4) 0.013(4)
C5 0.031(3) 0.052(4) 0.042(4) -0.001(3) 0.013(3) 0.005(3)
C6 0.048(4) 0.043(4) 0.039(4) 0.014(3) 0.020(3) -0.005(3)
C7 0.027(3) 0.039(4) 0.042(4) 0.015(3) 0.015(3) 0.005(3)
C8 0.044(4) 0.043(4) 0.041(4) 0.003(3) 0.026(3) 0.020(3)
C9 0.048(4) 0.030(3) 0.040(4) 0.002(3) 0.018(3) 0.010(3)
C10 0.033(3) 0.023(3) 0.036(3) 0.000(3) 0.004(3) 0.013(3)
C11 0.037(4) 0.030(4) 0.030(4) -0.003(3) 0.004(3) 0.006(3)
C12 0.028(3) 0.025(3) 0.048(4) 0.003(3) 0.005(3) -0.002(3)
C13 0.034(3) 0.020(3) 0.043(4) 0.002(3) 0.011(3) -0.007(3)
C14 0.053(4) 0.036(4) 0.047(4) 0.000(3) 0.015(4) 0.024(3)
C15 0.026(3) 0.029(4) 0.060(5) 0.002(3) 0.001(3) -0.003(3)
C16 0.031(3) 0.043(4) 0.034(4) -0.006(3) -0.004(3) -0.002(3)
C17 0.045(4) 0.043(4) 0.050(5) -0.012(3) 0.027(4) -0.016(3)
C18 0.039(4) 0.042(4) 0.043(4) -0.018(3) 0.002(3) 0.019(3)
C19 0.047(4) 0.043(4) 0.055(5) 0.004(4) 0.005(4) 0.015(4)
C20 0.065(5) 0.030(4) 0.047(4) -0.013(3) -0.006(4) 0.012(3)
C21 0.040(4) 0.036(4) 0.023(3) -0.010(3) 0.003(3) -0.018(3)
C22 0.045(4) 0.043(4) 0.024(3) -0.001(3) 0.002(3) 0.001(3)
C23 0.034(4) 0.028(3) 0.041(4) -0.002(3) 0.002(3) 0.003(3)
C24 0.035(4) 0.042(4) 0.039(4) 0.007(3) 0.005(3) 0.007(3)
C25 0.032(3) 0.055(4) 0.027(4) -0.005(3) -0.002(3) -0.006(3)
C26 0.045(4) 0.038(4) 0.062(5) -0.015(3) 0.029(4) -0.015(3)
C27 0.049(4) 0.040(4) 0.059(5) -0.002(3) 0.026(4) -0.015(3)
C28 0.042(4) 0.054(4) 0.032(4) 0.010(3) 0.007(3) -0.018(3)
C29 0.071(5) 0.029(4) 0.045(4) 0.002(3) 0.029(4) -0.008(4)
C30 0.035(3) 0.042(4) 0.032(4) 0.004(3) 0.001(3) -0.007(3)
C31 0.048(4) 0.029(4) 0.048(4) -0.016(3) 0.021(3) -0.014(3)
C32 0.048(4) 0.048(4) 0.051(4) -0.024(3) 0.026(4) -0.019(3)
C33 0.040(4) 0.027(3) 0.037(4) -0.002(3) 0.013(3) -0.003(3)
C34 0.040(4) 0.029(3) 0.039(4) -0.015(3) 0.005(3) 0.002(3)
C35 0.048(4) 0.035(4) 0.024(3) 0.000(3) 0.007(3) -0.001(3)
C36 0.045(4) 0.026(3) 0.048(4) -0.002(3) 0.001(3) 0.004(3)
C37 0.052(4) 0.024(3) 0.043(4) 0.002(3) -0.016(3) 0.014(3)
C38 0.041(4) 0.030(3) 0.042(4) -0.001(3) 0.009(3) -0.008(3)
C39 0.049(4) 0.038(4) 0.039(4) -0.005(3) 0.015(3) -0.001(3)
C40 0.039(4) 0.047(4) 0.039(4) 0.006(3) 0.006(3) 0.002(3)
C41 0.045(4) 0.040(4) 0.045(4) 0.001(3) 0.022(3) 0.004(3)
C42 0.050(4) 0.037(4) 0.058(5) 0.006(3) 0.039(4) 0.009(3)
C43 0.050(4) 0.039(4) 0.052(4) -0.002(3) 0.030(4) 0.013(3)
C44 0.042(4) 0.048(4) 0.045(4) 0.003(3) 0.028(3) 0.005(3)
C45 0.038(4) 0.027(3) 0.042(4) -0.002(3) 0.013(3) -0.002(3)
C46 0.037(4) 0.050(4) 0.056(5) -0.002(4) 0.022(3) -0.007(3)
C47 0.050(4) 0.048(4) 0.029(4) 0.001(3) 0.011(3) -0.002(3)
C48 0.048(4) 0.041(4) 0.049(4) 0.007(3) 0.013(3) -0.002(3)
C49 0.040(4) 0.032(4) 0.060(5) -0.005(3) 0.010(4) -0.014(3)
C50 0.053(4) 0.030(4) 0.043(4) 0.003(3) 0.017(3) 0.010(3)
C51 0.039(4) 0.052(4) 0.047(4) -0.013(3) 0.025(3) -0.023(3)
C52 0.036(4) 0.040(4) 0.058(5) -0.035(3) 0.016(3) -0.004(3)
C53 0.038(4) 0.033(4) 0.039(4) -0.010(3) 0.011(3) 0.006(3)
C54 0.048(4) 0.047(4) 0.039(4) -0.024(3) 0.021(3) -0.017(3)
C55 0.031(3) 0.046(4) 0.032(4) -0.012(3) 0.005(3) -0.014(3)
C56 0.043(4) 0.051(4) 0.035(4) -0.014(3) 0.024(3) -0.013(3)
C57 0.044(4) 0.045(4) 0.037(4) -0.018(3) 0.020(3) -0.012(3)
C58 0.040(4) 0.034(4) 0.027(3) 0.001(3) -0.005(3) 0.002(3)
C59 0.059(5) 0.038(4) 0.038(4) -0.009(3) 0.005(3) -0.004(3)
C60 0.054(5) 0.055(5) 0.049(4) -0.007(4) 0.022(4) -0.012(4)
C61 0.038(4) 0.052(4) 0.019(3) -0.004(3) 0.006(3) -0.009(3)
C62 0.032(3) 0.053(4) 0.040(4) 0.010(3) 0.013(3) -0.003(3)
C63 0.033(3) 0.035(4) 0.028(3) -0.002(3) 0.000(3) -0.020(3)
C64 0.024(3) 0.052(4) 0.046(4) 0.011(3) 0.007(3) -0.010(3)
C65 0.047(4) 0.030(4) 0.045(4) 0.018(3) 0.015(3) 0.007(3)
C66 0.048(4) 0.043(4) 0.027(3) 0.001(3) 0.012(3) -0.004(3)
C67 0.046(4) 0.040(4) 0.026(3) 0.006(3) 0.015(3) 0.005(3)
C68 0.035(4) 0.037(4) 0.033(4) 0.003(3) 0.000(3) -0.008(3)
C69 0.046(4) 0.017(3) 0.038(4) -0.005(3) 0.010(3) -0.008(3)
C70 0.053(4) 0.034(4) 0.039(4) 0.001(3) 0.020(3) 0.005(3)
Cd1 0.0410(3) 0.0264(2) 0.0297(3) 0.00107(19) 0.0064(2) 0.0026(2)
Cd2 0.0312(2) 0.0462(3) 0.0303(2) 0.0088(2) 0.0119(2) 0.0101(2)
Cd3 0.0429(3) 0.0253(2) 0.0282(2) -0.00028(19) 0.0102(2) 0.0027(2)
N1 0.048(3) 0.033(3) 0.041(3) 0.006(3) 0.001(3) 0.002(3)
N2 0.038(3) 0.046(3) 0.039(3) 0.012(3) 0.019(3) 0.009(3)
N3 0.050(3) 0.033(3) 0.033(3) 0.000(2) -0.005(3) -0.012(3)
N4 0.048(3) 0.045(3) 0.045(4) 0.012(3) 0.020(3) 0.003(3)
N5 0.045(3) 0.023(3) 0.051(3) -0.018(2) 0.022(3) -0.009(2)
N6 0.053(4) 0.034(3) 0.053(4) 0.024(3) 0.024(3) 0.002(3)
N7 0.032(3) 0.054(4) 0.039(3) 0.010(3) 0.000(3) -0.014(3)
N8 0.043(3) 0.038(3) 0.068(4) -0.002(3) 0.020(3) 0.013(3)
N9 0.038(3) 0.041(3) 0.037(3) -0.001(2) 0.015(3) 0.011(3)
N10 0.050(3) 0.024(3) 0.042(3) 0.005(2) 0.005(3) 0.003(2)
N11 0.042(3) 0.048(4) 0.040(4) 0.000(3) 0.011(3) -0.022(3)
N12 0.029(3) 0.047(3) 0.048(3) 0.005(3) 0.021(3) -0.003(3)
N13 0.039(3) 0.034(3) 0.049(3) -0.011(3) 0.006(3) 0.014(3)
N14 0.044(3) 0.051(4) 0.048(4) 0.001(3) 0.024(3) 0.017(3)
N15 0.055(4) 0.056(4) 0.055(4) 0.016(3) 0.017(3) -0.021(3)
N16 0.046(4) 0.046(4) 0.058(4) -0.023(3) -0.001(3) 0.004(3)
N17 0.042(3) 0.043(3) 0.050(4) -0.006(3) 0.008(3) -0.010(3)
N18 0.042(3) 0.051(4) 0.041(3) -0.012(3) 0.014(3) -0.012(3)
N19 0.035(3) 0.028(3) 0.047(3) 0.003(2) 0.013(3) -0.001(2)
N20 0.051(3) 0.029(3) 0.029(3) 0.007(2) 0.018(3) -0.005(2)
N21 0.034(3) 0.040(3) 0.043(4) -0.010(3) 0.003(3) 0.003(2)
N22 0.036(3) 0.031(3) 0.043(4) -0.008(2) -0.004(3) 0.003(2)
N23 0.044(3) 0.038(3) 0.046(3) 0.003(3) 0.029(3) 0.009(3)
N24 0.043(3) 0.042(3) 0.040(3) -0.015(3) 0.015(3) -0.015(3)
N25 0.041(3) 0.043(3) 0.024(3) -0.011(2) 0.010(2) -0.008(3)
N26 0.059(4) 0.027(3) 0.032(3) -0.005(2) 0.013(3) -0.003(3)
N27 0.041(3) 0.049(3) 0.019(3) -0.001(2) 0.009(2) 0.002(3)
N28 0.061(4) 0.022(3) 0.054(4) 0.004(2) 0.035(3) -0.002(2)
O1W 0.044(3) 0.033(2) 0.050(3) -0.007(2) 0.015(2) 0.000(2)
O2W 0.038(2) 0.036(2) 0.052(3) -0.007(2) 0.025(2) -0.006(2)
S1 0.0413(10) 0.0476(11) 0.0448(10) 0.0192(8) -0.0034(8) -0.0125(8)
S2 0.0459(10) 0.0456(10) 0.0401(10) -0.0192(8) 0.0155(8) -0.0157(8)
S3 0.0436(10) 0.0455(10) 0.0509(11) -0.0011(8) 0.0141(9) -0.0049(8)
S4 0.0453(10) 0.0447(10) 0.0436(10) -0.0158(8) 0.0127(8) -0.0137(8)
S5 0.0369(9) 0.0454(10) 0.0446(10) 0.0137(8) 0.0044(8) -0.0103(8)
W1 0.02981(14) 0.02281(14) 0.04249(16) 0.00225(11) 0.01232(12) 0.00242(10)
W2 0.02844(14) 0.02047(13) 0.04055(16) -0.00083(11) 0.01145(11) 0.00283(10)
O3W 0.047(3) 0.044(3) 0.045(3) -0.019(2) 0.014(2) -0.021(2)
O4W 0.054(3) 0.043(3) 0.053(3) -0.021(2) 0.035(2) -0.029(2)
O5W 0.052(3) 0.044(3) 0.044(3) -0.011(2) 0.014(2) -0.005(2)

loop_
_atom_type_symbol
_atom_type_description
_atom_type_scat_dispersion_real
_atom_type_scat_dispersion_imag
_atom_type_scat_source
C C 0.0033 0.0016 'International Tables Vol C Tables 4.2.6.8 and 6.1.1.4'
H H 0.0000 0.0000 'International Tables Vol C Tables 4.2.6.8 and 6.1.1.4'
N N 0.0061 0.0033 'International Tables Vol C Tables 4.2.6.8 and 6.1.1.4'
O O 0.0106 0.0060 'International Tables Vol C Tables 4.2.6.8 and 6.1.1.4'
S S 0.1246 0.1234 'International Tables Vol C Tables 4.2.6.8 and 6.1.1.4'
Cd Cd -0.8075 1.2024 'International Tables Vol C Tables 4.2.6.8 and 6.1.1.4'
W W -0.8490 6.8722 'International Tables Vol C Tables 4.2.6.8 and 6.1.1.4'

loop_
_geom_angle_atom_site_label_1
_geom_angle_atom_site_label_2
_geom_angle_atom_site_label_3
_geom_angle
_geom_angle_site_symmetry_1
_geom_angle_site_symmetry_3
N1 C1 W1 175.3(7) . .
N2 C2 W1 174.2(6) . .
N3 C3 W1 170.0(6) . .
N4 C4 W1 169.3(6) . .
N5 C5 W1 176.0(6) . .
N6 C6 W1 171.5(6) . .
N7 C7 W1 177.2(6) . .
N8 C8 W1 173.2(6) . .
N9 C9 W2 171.6(5) . .
N10 C10 W2 173.8(5) . .
N11 C11 W2 177.2(6) . .
N12 C12 W2 177.9(6) . .
N13 C13 W2 179.5(6) . .
N14 C14 W2 176.9(6) . .
N15 C15 W2 166.4(6) . .
N16 C16 W2 174.9(6) . .
N17 C17 C18 175.5(8) . .
C17 C18 H18A 109.5 . .
C17 C18 H18B 109.5 . .
H18A C18 H18B 109.5 . .
C17 C18 H18C 109.5 . .
H18A C18 H18C 109.5 . .
H18B C18 H18C 109.5 . .
N18 C19 C20 169.5(7) . .
C19 C20 H20A 109.5 . .
C19 C20 H20B 109.5 . .
H20A C20 H20B 109.5 . .
C19 C20 H20C 109.5 . .
H20A C20 H20C 109.5 . .
H20B C20 H20C 109.5 . .
C22 C21 N19 121.7(6) . .
C22 C21 H21 119.1 . .
N19 C21 H21 119.1 . .
C21 C22 C23 118.3(6) . .
C21 C22 H22 120.9 . .
C23 C22 H22 120.9 . .
C24 C23 C22 123.1(6) . .
C24 C23 S1 122.8(5) . .
C22 C23 S1 114.0(5) . .
C23 C24 C25 115.4(6) . .
C23 C24 H24 122.3 . .
C25 C24 H24 122.3 . .
N19 C25 C24 121.9(6) . .
N19 C25 H25 119.0 . .
C24 C25 H25 119.0 . .
N20 C26 C27 125.2(6) . .
N20 C26 H26 117.4 . .
C27 C26 H26 117.4 . .
C28 C27 C26 117.2(6) . .
C28 C27 H27 121.4 . .
C26 C27 H27 121.4 . .
C29 C28 C27 118.0(6) . .
C29 C28 S1 122.4(5) . .
C27 C28 S1 119.6(5) . .
C28 C29 C30 120.8(6) . .
C28 C29 H29 119.6 . .
C30 C29 H29 119.6 . .
N20 C30 C29 123.2(6) . .
N20 C30 H30 118.4 . .
C29 C30 H30 118.4 . .
N21 C31 C32 122.1(6) . .
N21 C31 H31 119.0 . .
C32 C31 H31 119.0 . .
C33 C32 C31 118.8(6) . .
C33 C32 H32 120.6 . .
C31 C32 H32 120.6 . .
C32 C33 C34 117.4(6) . .
C32 C33 S2 115.9(5) . .
C34 C33 S2 126.7(4) . .
C35 C34 C33 121.1(6) . .
C35 C34 H34 119.5 . .
C33 C34 H34 119.5 . .
N21 C35 C34 120.9(6) . .
N21 C35 H35 119.6 . .
C34 C35 H35 119.6 . .
N22 C36 C37 121.6(6) . .
N22 C36 H36 119.2 . .
C37 C36 H36 119.2 . .
C36 C37 C38 117.1(6) . .
C36 C37 H37 121.4 . .
C38 C37 H37 121.4 . .
C39 C38 C37 120.1(6) . .
C39 C38 S2 119.9(5) . .
C37 C38 S2 119.4(5) . .
C38 C39 C40 118.7(6) . .
C38 C39 H39 120.7 . .
C40 C39 H39 120.7 . .
N22 C40 C39 120.1(6) . .
N22 C40 H40 120.0 . .
C39 C40 H40 120.0 . .
N23 C41 C42 120.1(6) . .
N23 C41 H41 120.0 . .
C42 C41 H41 120.0 . .
C41 C42 C43 122.3(6) . .
C41 C42 H42 118.8 . .
C43 C42 H42 118.8 . .
C44 C43 C42 116.6(6) . .
C44 C43 S3 120.5(5) . .
C42 C43 S3 122.9(5) . .
C43 C44 C45 119.3(6) . .
C43 C44 H44 120.3 . .
C45 C44 H44 120.3 . .
N23 C45 C44 119.1(5) . .
N23 C45 H45 120.4 . .
C44 C45 H45 120.4 . .
C47 C46 N24 120.5(6) . .
C47 C46 H46 119.8 . .
N24 C46 H46 119.8 . .
C46 C47 C48 122.0(6) . .
C46 C47 H47 119.0 . .
C48 C47 H47 119.0 . .
C49 C48 C47 114.7(6) . .
C49 C48 S3 123.7(5) . .
C47 C48 S3 121.4(5) . .
C50 C49 C48 121.5(6) . .
C50 C49 H49 119.3 . .
C48 C49 H49 119.3 . .
N24 C50 C49 122.2(6) . .
N24 C50 H50 118.9 . .
C49 C50 H50 118.9 . .
N25 C51 C52 125.1(6) . .
N25 C51 H51 117.4 . .
C52 C51 H51 117.4 . .
C53 C52 C51 120.4(6) . .
C53 C52 H52 119.8 . .
C51 C52 H52 119.8 . .
C52 C53 C54 116.7(6) . .
C52 C53 S4 118.1(5) . .
C54 C53 S4 124.9(5) . .
C55 C54 C53 122.3(6) . .
C55 C54 H54 118.9 . .
C53 C54 H54 118.9 . .
N25 C55 C54 118.0(5) . .
N25 C55 H55 121.0 . .
C54 C55 H55 121.0 . .
N26 C56 C57 119.7(6) . .
N26 C56 H56 120.1 . .
C57 C56 H56 120.1 . .
C56 C57 C58 120.6(6) . .
C56 C57 H57 119.7 . .
C58 C57 H57 119.7 . .
C59 C58 C57 118.4(6) . .
C59 C58 S4 117.8(5) . .
C57 C58 S4 123.3(5) . .
C60 C59 C58 119.6(6) . .
C60 C59 H59 120.2 . .
C58 C59 H59 120.2 . .
C59 C60 N26 120.2(6) . .
C59 C60 H60 119.9 . .
N26 C60 H60 119.9 . .
N27 C61 C62 124.6(6) . .
N27 C61 H61 117.7 . .
C62 C61 H61 117.7 . .
C61 C62 C63 116.2(6) . .
C61 C62 H62 121.9 . .
C63 C62 H62 121.9 . .
C64 C63 C62 120.1(6) . .
C64 C63 S5 115.1(4) . .
C62 C63 S5 124.6(5) . .
C65 C64 C63 118.2(6) . .
C65 C64 H64 120.9 . .
C63 C64 H64 120.9 . .
N27 C65 C64 123.9(6) . .
N27 C65 H65 118.0 . .
C64 C65 H65 118.0 . .
N28 C66 C67 119.9(6) . .
N28 C66 H66 120.0 . .
C67 C66 H66 120.0 . .
C68 C67 C66 120.6(6) . .
C68 C67 H67 119.7 . .
C66 C67 H67 119.7 . .
C67 C68 C69 116.8(5) . .
C67 C68 S5 116.2(5) . .
C69 C68 S5 127.0(5) . .
C70 C69 C68 122.9(5) . .
C70 C69 H69 118.5 . .
C68 C69 H69 118.5 . .
C69 C70 N28 121.7(6) . .
C69 C70 H70 119.2 . .
N28 C70 H70 119.2 . .
O1W Cd1 N20 85.79(16) . 4_566
O1W Cd1 N19 89.56(15) . .
N20 Cd1 N19 93.67(17) 4_566 .
O1W Cd1 N1 172.16(16) . .
N20 Cd1 N1 88.88(18) 4_566 .
N19 Cd1 N1 85.04(17) . .
O1W Cd1 N22 86.02(15) . 4_556
N20 Cd1 N22 97.61(18) 4_566 4_556
N19 Cd1 N22 167.55(18) . 4_556
N1 Cd1 N22 100.40(17) . 4_556
O1W Cd1 N21 96.80(16) . .
N20 Cd1 N21 176.53(17) 4_566 .
N19 Cd1 N21 84.07(17) . .
N1 Cd1 N21 88.31(18) . .
N22 Cd1 N21 84.90(18) 4_556 .
N24 Cd2 N2 91.13(17) 4_566 .
N24 Cd2 N17 91.25(19) 4_566 .
N2 Cd2 N17 97.16(19) . .
N24 Cd2 N9 89.73(17) 4_566 .
N2 Cd2 N9 171.72(19) . .
N17 Cd2 N9 91.06(18) . .
N24 Cd2 N23 174.15(18) 4_566 .
N2 Cd2 N23 91.48(17) . .
N17 Cd2 N23 83.24(19) . .
N9 Cd2 N23 88.45(17) . .
N24 Cd2 N18 89.49(19) 4_566 .
N2 Cd2 N18 90.38(19) . .
N17 Cd2 N18 172.40(18) . .
N9 Cd2 N18 81.39(18) . .
N23 Cd2 N18 95.72(19) . .
O2W Cd3 N28 90.63(15) . 4_565
O2W Cd3 N27 86.10(16) . .
N28 Cd3 N27 89.09(18) 4_565 .
O2W Cd3 N26 88.35(16) . 4_575
N28 Cd3 N26 94.58(18) 4_565 4_575
N27 Cd3 N26 173.38(18) . 4_575
O2W Cd3 N25 91.81(15) . .
N28 Cd3 N25 174.43(18) 4_565 .
N27 Cd3 N25 86.08(17) . .
N26 Cd3 N25 90.50(18) 4_575 .
O2W Cd3 N10 174.74(16) . .
N28 Cd3 N10 91.38(17) 4_565 .
N27 Cd3 N10 89.07(17) . .
N26 Cd3 N10 96.33(17) 4_575 .
N25 Cd3 N10 85.77(17) . .
C1 N1 Cd1 154.3(5) . .
C2 N2 Cd2 159.5(5) . .
C9 N9 Cd2 167.0(5) . .
C10 N10 Cd3 146.5(5) . .
C17 N17 Cd2 167.2(6) . .
C19 N18 Cd2 136.2(5) . .
C25 N19 C21 119.1(5) . .
C25 N19 Cd1 116.9(4) . .
C21 N19 Cd1 124.0(4) . .
C26 N20 C30 115.5(5) . .
C26 N20 Cd1 117.3(4) . 4_565
C30 N20 Cd1 127.2(4) . 4_565
C35 N21 C31 119.2(5) . .
C35 N21 Cd1 121.0(4) . .
C31 N21 Cd1 118.7(4) . .
C36 N22 C40 122.3(6) . .
C36 N22 Cd1 125.5(4) . 4
C40 N22 Cd1 111.2(4) . 4
C41 N23 C45 122.0(5) . .
C41 N23 Cd2 119.1(4) . .
C45 N23 Cd2 117.2(4) . .
C50 N24 C46 118.8(6) . .
C50 N24 Cd2 120.6(4) . 4_565
C46 N24 Cd2 117.7(4) . 4_565
C51 N25 C55 117.3(5) . .
C51 N25 Cd3 125.4(4) . .
C55 N25 Cd3 117.3(4) . .
C56 N26 C60 121.3(6) . .
C56 N26 Cd3 122.1(4) . 4_576
C60 N26 Cd3 116.1(4) . 4_576
C65 N27 C61 116.9(5) . .
C65 N27 Cd3 123.5(4) . .
C61 N27 Cd3 119.6(4) . .
C70 N28 C66 117.8(5) . .
C70 N28 Cd3 121.0(4) . 4_566
C66 N28 Cd3 120.7(4) . 4_566
Cd1 O1W H1WB 109.8 . .
Cd1 O1W H1WC 108.9 . .
H1WB O1W H1WC 110.0 . .
Cd3 O2W H2WB 108.4 . .
Cd3 O2W H2WC 110.2 . .
H2WB O2W H2WC 110.4 . .
C28 S1 C23 102.3(3) . .
C38 S2 C33 105.0(3) . .
C43 S3 C48 102.4(3) . .
C58 S4 C53 104.8(3) . .
C68 S5 C63 102.0(3) . .
C8 W1 C4 146.4(2) . .
C8 W1 C5 143.0(2) . .
C4 W1 C5 70.3(2) . .
C8 W1 C2 75.3(2) . .
C4 W1 C2 79.4(3) . .
C5 W1 C2 134.2(3) . .
C8 W1 C1 80.9(2) . .
C4 W1 C1 70.5(3) . .
C5 W1 C1 124.6(2) . .
C2 W1 C1 72.3(2) . .
C8 W1 C6 69.6(2) . .
C4 W1 C6 144.0(2) . .
C5 W1 C6 73.9(2) . .
C2 W1 C6 125.5(2) . .
C1 W1 C6 137.2(3) . .
C8 W1 C7 91.7(2) . .
C4 W1 C7 96.7(2) . .
C5 W1 C7 73.6(2) . .
C2 W1 C7 145.2(2) . .
C1 W1 C7 73.8(2) . .
C6 W1 C7 76.7(2) . .
C8 W1 C3 99.1(3) . .
C4 W1 C3 90.7(3) . .
C5 W1 C3 79.9(2) . .
C2 W1 C3 66.6(2) . .
C1 W1 C3 137.3(2) . .
C6 W1 C3 79.2(2) . .
C7 W1 C3 148.1(2) . .
C14 W2 C10 83.4(2) . .
C14 W2 C13 74.6(2) . .
C10 W2 C13 142.1(2) . .
C14 W2 C9 141.6(2) . .
C10 W2 C9 74.4(2) . .
C13 W2 C9 139.3(2) . .
C14 W2 C11 144.2(2) . .
C10 W2 C11 102.0(2) . .
C13 W2 C11 80.4(2) . .
C9 W2 C11 72.3(2) . .
C14 W2 C12 70.3(2) . .
C10 W2 C12 73.2(2) . .
C13 W2 C12 70.4(2) . .
C9 W2 C12 129.2(2) . .
C11 W2 C12 77.4(2) . .
C14 W2 C16 74.2(2) . .
C10 W2 C16 81.4(2) . .
C13 W2 C16 120.1(2) . .
C9 W2 C16 71.8(2) . .
C11 W2 C16 141.5(2) . .
C12 W2 C16 138.1(2) . .
C14 W2 C15 110.7(3) . .
C10 W2 C15 144.3(2) . .
C13 W2 C15 73.3(2) . .
C9 W2 C15 74.9(2) . .
C11 W2 C15 85.5(2) . .
C12 W2 C15 141.9(2) . .
C16 W2 C15 72.1(2) . .
H3X O3W H3Y 108.6 . .
H4X O4W H4Y 110.4 . .
H5X O5W H5Y 109.8 . .

loop_
_geom_bond_atom_site_label_1
_geom_bond_atom_site_label_2
_geom_bond_distance
_geom_bond_site_symmetry_2
C1 N1 1.113(7) .
C1 W1 2.166(6) .
C2 N2 1.135(7) .
C2 W1 2.156(6) .
C3 N3 1.045(7) .
C3 W1 2.278(7) .
C4 N4 1.170(8) .
C4 W1 2.127(7) .
C5 N5 1.188(7) .
C5 W1 2.128(6) .
C6 N6 1.128(8) .
C6 W1 2.189(7) .
C7 N7 1.121(7) .
C7 W1 2.194(6) .
C8 N8 1.174(7) .
C8 W1 2.123(6) .
C9 N9 1.165(7) .
C9 W2 2.172(6) .
C10 N10 1.151(7) .
C10 W2 2.132(6) .
C11 N11 1.122(8) .
C11 W2 2.180(6) .
C12 N12 1.156(7) .
C12 W2 2.181(6) .
C13 N13 1.148(7) .
C13 W2 2.151(6) .
C14 N14 1.200(8) .
C14 W2 2.126(7) .
C15 N15 1.171(7) .
C15 W2 2.201(6) .
C16 N16 1.149(8) .
C16 W2 2.183(6) .
C17 N17 1.114(8) .
C17 C18 1.454(9) .
C18 H18A 0.9600 .
C18 H18B 0.9600 .
C18 H18C 0.9600 .
C19 N18 1.171(8) .
C19 C20 1.473(9) .
C20 H20A 0.9600 .
C20 H20B 0.9600 .
C20 H20C 0.9600 .
C21 C22 1.321(8) .
C21 N19 1.368(7) .
C21 H21 0.9300 .
C22 C23 1.394(8) .
C22 H22 0.9300 .
C23 C24 1.358(8) .
C23 S1 1.783(6) .
C24 C25 1.399(8) .
C24 H24 0.9300 .
C25 N19 1.360(7) .
C25 H25 0.9300 .
C26 N20 1.320(7) .
C26 C27 1.439(8) .
C26 H26 0.9300 .
C27 C28 1.381(9) .
C27 H27 0.9300 .
C28 C29 1.364(8) .
C28 S1 1.776(6) .
C29 C30 1.396(8) .
C29 H29 0.9300 .
C30 N20 1.347(8) .
C30 H30 0.9300 .
C31 N21 1.368(7) .
C31 C32 1.390(8) .
C31 H31 0.9300 .
C32 C33 1.354(8) .
C32 H32 0.9300 .
C33 C34 1.426(8) .
C33 S2 1.787(6) .
C34 C35 1.351(8) .
C34 H34 0.9300 .
C35 N21 1.316(7) .
C35 H35 0.9300 .
C36 N22 1.291(8) .
C36 C37 1.420(8) .
C36 H36 0.9300 .
C37 C38 1.431(8) .
C37 H37 0.9300 .
C38 C39 1.320(8) .
C38 S2 1.763(6) .
C39 C40 1.462(9) .
C39 H39 0.9300 .
C40 N22 1.315(8) .
C40 H40 0.9300 .
C41 N23 1.315(7) .
C41 C42 1.362(8) .
C41 H41 0.9300 .
C42 C43 1.405(8) .
C42 H42 0.9300 .
C43 C44 1.381(8) .
C43 S3 1.715(7) .
C44 C45 1.435(8) .
C44 H44 0.9300 .
C45 N23 1.360(7) .
C45 H45 0.9300 .
C46 C47 1.364(9) .
C46 N24 1.395(8) .
C46 H46 0.9300 .
C47 C48 1.429(9) .
C47 H47 0.9300 .
C48 C49 1.402(9) .
C48 S3 1.725(7) .
C49 C50 1.389(8) .
C49 H49 0.9300 .
C50 N24 1.324(7) .
C50 H50 0.9300 .
C51 N25 1.357(7) .
C51 C52 1.367(8) .
C51 H51 0.9300 .
C52 C53 1.308(8) .
C52 H52 0.9300 .
C53 C54 1.427(8) .
C53 S4 1.767(6) .
C54 C55 1.412(8) .
C54 H54 0.9300 .
C55 N25 1.360(7) .
C55 H55 0.9300 .
C56 N26 1.318(8) .
C56 C57 1.358(8) .
C56 H56 0.9300 .
C57 C58 1.392(8) .
C57 H57 0.9300 .
C58 C59 1.364(8) .
C58 S4 1.766(6) .
C59 C60 1.362(9) .
C59 H59 0.9300 .
C60 N26 1.363(8) .
C60 H60 0.9300 .
C61 N27 1.333(7) .
C61 C62 1.375(8) .
C61 H61 0.9300 .
C62 C63 1.402(8) .
C62 H62 0.9300 .
C63 C64 1.367(8) .
C63 S5 1.767(6) .
C64 C65 1.365(8) .
C64 H64 0.9300 .
C65 N27 1.329(8) .
C65 H65 0.9300 .
C66 N28 1.410(7) .
C66 C67 1.438(8) .
C66 H66 0.9300 .
C67 C68 1.387(8) .
C67 H67 0.9300 .
C68 C69 1.398(8) .
C68 S5 1.751(6) .
C69 C70 1.367(8) .
C69 H69 0.9300 .
C70 N28 1.373(7) .
C70 H70 0.9300 .
Cd1 O1W 2.274(4) .
Cd1 N20 2.343(5) 4_566
Cd1 N19 2.372(5) .
Cd1 N1 2.384(5) .
Cd1 N22 2.410(5) 4_556
Cd1 N21 2.410(5) .
Cd2 N24 2.275(5) 4_566
Cd2 N2 2.279(5) .
Cd2 N17 2.307(6) .
Cd2 N9 2.322(5) .
Cd2 N23 2.338(5) .
Cd2 N18 2.430(5) .
Cd3 O2W 2.329(4) .
Cd3 N28 2.347(5) 4_565
Cd3 N27 2.347(5) .
Cd3 N26 2.371(5) 4_575
Cd3 N25 2.378(5) .
Cd3 N10 2.407(5) .
N20 Cd1 2.343(5) 4_565
N22 Cd1 2.410(5) 4
N24 Cd2 2.275(5) 4_565
N26 Cd3 2.371(5) 4_576
N28 Cd3 2.347(5) 4_566
O1W H1WB 0.8611 .
O1W H1WC 0.8465 .
O2W H2WB 0.8502 .
O2W H2WC 0.8582 .
O3W H3X 0.8454 .
O3W H3Y 0.8576 .
O4W H4X 0.8530 .
O4W H4Y 0.8575 .
O5W H5X 0.8604 .
O5W H5Y 0.8450 .

loop_
_geom_torsion_atom_site_label_1
_geom_torsion_atom_site_label_2
_geom_torsion_atom_site_label_3
_geom_torsion_atom_site_label_4
_geom_torsion
_geom_torsion_site_symmetry_1
_geom_torsion_site_symmetry_4
N19 C21 C22 C23 -3.7(9) . .
C21 C22 C23 C24 7.2(10) . .
C21 C22 C23 S1 -175.3(5) . .
C22 C23 C24 C25 -4.7(9) . .
S1 C23 C24 C25 178.0(5) . .
C23 C24 C25 N19 -1.0(9) . .
N20 C26 C27 C28 -0.7(11) . .
C26 C27 C28 C29 -2.1(10) . .
C26 C27 C28 S1 176.0(5) . .
C27 C28 C29 C30 4.1(10) . .
S1 C28 C29 C30 -173.9(5) . .
C28 C29 C30 N20 -3.5(10) . .
N21 C31 C32 C33 1.7(10) . .
C31 C32 C33 C34 -3.1(10) . .
C31 C32 C33 S2 178.4(5) . .
C32 C33 C34 C35 6.5(9) . .
S2 C33 C34 C35 -175.2(5) . .
C33 C34 C35 N21 -8.5(9) . .
N22 C36 C37 C38 2.1(10) . .
C36 C37 C38 C39 -4.0(9) . .
C36 C37 C38 S2 -174.8(5) . .
C37 C38 C39 C40 3.1(9) . .
S2 C38 C39 C40 173.9(5) . .
C38 C39 C40 N22 -0.3(9) . .
N23 C41 C42 C43 3.6(11) . .
C41 C42 C43 C44 -7.5(11) . .
C41 C42 C43 S3 174.7(6) . .
C42 C43 C44 C45 7.5(10) . .
S3 C43 C44 C45 -174.6(5) . .
C43 C44 C45 N23 -4.0(9) . .
N24 C46 C47 C48 -3.0(10) . .
C46 C47 C48 C49 4.8(10) . .
C46 C47 C48 S3 -170.3(5) . .
C47 C48 C49 C50 -1.1(10) . .
S3 C48 C49 C50 173.9(5) . .
C48 C49 C50 N24 -4.7(10) . .
N25 C51 C52 C53 4.4(11) . .
C51 C52 C53 C54 -5.6(10) . .
C51 C52 C53 S4 -179.2(5) . .
C52 C53 C54 C55 5.7(10) . .
S4 C53 C54 C55 178.8(5) . .
C53 C54 C55 N25 -4.2(10) . .
N26 C56 C57 C58 -4.1(10) . .
C56 C57 C58 C59 3.7(10) . .
C56 C57 C58 S4 175.8(5) . .
C57 C58 C59 C60 -2.9(10) . .
S4 C58 C59 C60 -175.4(5) . .
C58 C59 C60 N26 2.6(10) . .
N27 C61 C62 C63 -0.3(10) . .
C61 C62 C63 C64 -0.7(9) . .
C61 C62 C63 S5 -174.9(5) . .
C62 C63 C64 C65 -0.4(10) . .
S5 C63 C64 C65 174.4(5) . .
C63 C64 C65 N27 2.7(10) . .
N28 C66 C67 C68 3.7(9) . .
C66 C67 C68 C69 -0.5(9) . .
C66 C67 C68 S5 -179.2(5) . .
C67 C68 C69 C70 -0.8(9) . .
S5 C68 C69 C70 177.7(5) . .
C68 C69 C70 N28 -1.2(10) . .
N20 Cd1 N1 C1 -64.0(13) 4_566 .
N19 Cd1 N1 C1 29.8(13) . .
N22 Cd1 N1 C1 -161.5(13) 4_556 .
N21 Cd1 N1 C1 114.0(13) . .
N24 Cd2 N2 C2 -120.1(15) 4_566 .
N17 Cd2 N2 C2 -28.7(15) . .
N23 Cd2 N2 C2 54.7(15) . .
N18 Cd2 N2 C2 150.4(15) . .
N24 Cd2 N9 C9 86(2) 4_566 .
N17 Cd2 N9 C9 -5(2) . .
N23 Cd2 N9 C9 -88(2) . .
N18 Cd2 N9 C9 175(2) . .
N28 Cd3 N10 C10 64.4(9) 4_565 .
N27 Cd3 N10 C10 -24.6(9) . .
N26 Cd3 N10 C10 159.2(9) 4_575 .
N25 Cd3 N10 C10 -110.8(9) . .
N24 Cd2 N17 C17 154(2) 4_566 .
N2 Cd2 N17 C17 62(2) . .
N9 Cd2 N17 C17 -116(2) . .
N23 Cd2 N17 C17 -28(2) . .
C20 C19 N18 Cd2 39(4) . .
N24 Cd2 N18 C19 73.8(8) 4_566 .
N2 Cd2 N18 C19 164.9(8) . .
N9 Cd2 N18 C19 -16.0(7) . .
N23 Cd2 N18 C19 -103.6(8) . .
C24 C25 N19 C21 4.2(9) . .
C24 C25 N19 Cd1 -172.6(5) . .
C22 C21 N19 C25 -1.7(9) . .
C22 C21 N19 Cd1 174.9(4) . .
O1W Cd1 N19 C25 -141.5(4) . .
N20 Cd1 N19 C25 132.8(4) 4_566 .
N1 Cd1 N19 C25 44.2(4) . .
N22 Cd1 N19 C25 -72.4(9) 4_556 .
N21 Cd1 N19 C25 -44.6(4) . .
O1W Cd1 N19 C21 41.9(4) . .
N20 Cd1 N19 C21 -43.8(5) 4_566 .
N1 Cd1 N19 C21 -132.4(5) . .
N22 Cd1 N19 C21 111.0(8) 4_556 .
N21 Cd1 N19 C21 138.8(5) . .
C27 C26 N20 C30 1.4(10) . .
C27 C26 N20 Cd1 -179.4(5) . 4_565
C29 C30 N20 C26 0.7(9) . .
C29 C30 N20 Cd1 -178.5(5) . 4_565
C34 C35 N21 C31 6.8(9) . .
C34 C35 N21 Cd1 175.3(4) . .
C32 C31 N21 C35 -3.4(10) . .
C32 C31 N21 Cd1 -172.2(5) . .
O1W Cd1 N21 C35 40.6(5) . .
N19 Cd1 N21 C35 -48.2(5) . .
N1 Cd1 N21 C35 -133.4(5) . .
N22 Cd1 N21 C35 126.0(5) 4_556 .
O1W Cd1 N21 C31 -150.8(5) . .
N19 Cd1 N21 C31 120.3(5) . .
N1 Cd1 N21 C31 35.1(5) . .
N22 Cd1 N21 C31 -65.5(5) 4_556 .
C37 C36 N22 C40 0.6(10) . .
C37 C36 N22 Cd1 -166.6(4) . 4
C39 C40 N22 C36 -1.6(10) . .
C39 C40 N22 Cd1 167.3(4) . 4
C42 C41 N23 C45 0.4(10) . .
C42 C41 N23 Cd2 -164.1(5) . .
C44 C45 N23 C41 -0.1(9) . .
C44 C45 N23 Cd2 164.7(4) . .
N2 Cd2 N23 C41 17.5(5) . .
N17 Cd2 N23 C41 114.6(5) . .
N9 Cd2 N23 C41 -154.2(5) . .
N18 Cd2 N23 C41 -73.0(5) . .
N2 Cd2 N23 C45 -147.7(5) . .
N17 Cd2 N23 C45 -50.7(5) . .
N9 Cd2 N23 C45 40.6(5) . .
N18 Cd2 N23 C45 121.8(5) . .
C49 C50 N24 C46 6.7(10) . .
C49 C50 N24 Cd2 -153.8(5) . 4_565
C47 C46 N24 C50 -2.8(10) . .
C47 C46 N24 Cd2 158.3(5) . 4_565
C52 C51 N25 C55 -2.6(10) . .
C52 C51 N25 Cd3 177.3(5) . .
C54 C55 N25 C51 2.5(9) . .
C54 C55 N25 Cd3 -177.4(5) . .
O2W Cd3 N25 C51 142.9(5) . .
N27 Cd3 N25 C51 -131.2(5) . .
N26 Cd3 N25 C51 54.5(5) 4_575 .
N10 Cd3 N25 C51 -41.8(5) . .
O2W Cd3 N25 C55 -37.2(5) . .
N27 Cd3 N25 C55 48.7(5) . .
N26 Cd3 N25 C55 -125.6(5) 4_575 .
N10 Cd3 N25 C55 138.1(5) . .
C57 C56 N26 C60 3.7(10) . .
C57 C56 N26 Cd3 175.2(5) . 4_576
C59 C60 N26 C56 -3.0(10) . .
C59 C60 N26 Cd3 -174.9(5) . 4_576
C64 C65 N27 C61 -3.6(9) . .
C64 C65 N27 Cd3 176.9(5) . .
C62 C61 N27 C65 2.4(9) . .
C62 C61 N27 Cd3 -178.1(5) . .
O2W Cd3 N27 C65 -39.5(5) . .
N28 Cd3 N27 C65 51.1(5) 4_565 .
N25 Cd3 N27 C65 -131.6(5) . .
N10 Cd3 N27 C65 142.5(5) . .
O2W Cd3 N27 C61 140.9(4) . .
N28 Cd3 N27 C61 -128.4(4) 4_565 .
N25 Cd3 N27 C61 48.8(4) . .
N10 Cd3 N27 C61 -37.0(4) . .
C69 C70 N28 C66 4.4(9) . .
C69 C70 N28 Cd3 175.7(5) . 4_566
C67 C66 N28 C70 -5.6(9) . .
C67 C66 N28 Cd3 -176.9(4) . 4_566
C29 C28 S1 C23 -71.0(6) . .
C27 C28 S1 C23 111.0(6) . .
C24 C23 S1 C28 -9.3(6) . .
C22 C23 S1 C28 173.1(5) . .
C39 C38 S2 C33 118.3(6) . .
C37 C38 S2 C33 -70.8(6) . .
C32 C33 S2 C38 179.7(5) . .
C34 C33 S2 C38 1.4(6) . .
C44 C43 S3 C48 44.5(6) . .
C42 C43 S3 C48 -137.7(6) . .
C49 C48 S3 C43 -135.6(6) . .
C47 C48 S3 C43 39.1(6) . .
C59 C58 S4 C53 -133.9(5) . .
C57 C58 S4 C53 54.0(6) . .
C52 C53 S4 C58 -166.9(5) . .
C54 C53 S4 C58 20.1(6) . .
C67 C68 S5 C63 130.6(5) . .
C69 C68 S5 C63 -47.9(6) . .
C64 C63 S5 C68 170.3(5) . .
C62 C63 S5 C68 -15.1(6) . .
